data_4032805
loop_
_publ_author_name
'Huang, Adrian'
'Wo, Kellie'
'Lee, So Yeun Christine'
'Kneitschel, Nika'
'Chang, Jennifer'
'Zhu, Kathleen'
'Mello, Tatsiana'
'Bancroft, Laura'
'Norman, Natalie J.'
'Zheng, Shao-Liang'

_publ_section_title
;
 Regioselective Synthesis, NMR, and Crystallographic Analysis of
 N1-Substituted Pyrazoles.
;
_journal_issue 17
_journal_name_full 'The Journal of organic chemistry'
_journal_page_first 8864
_journal_page_last 8872
_journal_paper_doi 10.1021/acs.joc.7b01006
_journal_volume 82
_journal_year 2017
_chemical_formula_sum 'C10 H6 F3 N3 O2'
_chemical_formula_weight 257.18
_space_group_crystal_system monoclinic
_space_group_IT_number 14
_space_group_name_Hall '-P 2ybc'
_space_group_name_H-M_alt 'P 1 21/c 1'
_symmetry_space_group_name_Hall '-P 2ybc'
_symmetry_space_group_name_H-M 'P 1 21/c 1'
_atom_sites_solution_hydrogens geom
_audit_creation_method SHELXL-2014/7
_cell_angle_alpha 90
_cell_angle_beta 96.3412(11)
_cell_angle_gamma 90
_cell_formula_units_Z 4
_cell_length_a 7.8683(5)
_cell_length_b 11.5556(8)
_cell_length_c 11.5585(8)
_cell_measurement_reflns_used 6016
_cell_measurement_temperature 100(2)
_cell_measurement_theta_max 27.1
_cell_measurement_theta_min 2.50
_cell_volume 1044.50(12)
_computing_cell_refinement 'SAINT 8.34C (Bruker-AXS, 2014)'
_computing_data_collection 'APEX2 v2014.3.0 (Bruker-AXS, 2014)'
_computing_data_reduction 'SAINT 8.34C (Bruker-AXS, 2014)'
_computing_molecular_graphics 'Bruker SHELXTL (Sheldrick, 2015)'
_computing_publication_material 'Bruker SHELXTL (Sheldrick, 2015)'
_computing_structure_refinement 'SHELXL-2014 (Sheldrick, 2015)'
_computing_structure_solution 'SHELXT-2014 (Sheldrick, 2015)'
_diffrn_ambient_temperature 100(2)
_diffrn_measured_fraction_theta_full 1.000
_diffrn_measured_fraction_theta_max 1.000
_diffrn_measurement_device_type
;
Bruker D8 goniometer with CCD area detector  
;
_diffrn_measurement_method 'omega and phi scans'
_diffrn_radiation_monochromator graphite
_diffrn_radiation_source 'I\mS microfocus tube'
_diffrn_radiation_type MoK\a
_diffrn_radiation_wavelength 0.71073
_diffrn_reflns_av_R_equivalents 0.0227
_diffrn_reflns_av_unetI/netI 0.0172
_diffrn_reflns_Laue_measured_fraction_full 1.000
_diffrn_reflns_Laue_measured_fraction_max 1.000
_diffrn_reflns_limit_h_max 10
_diffrn_reflns_limit_h_min -10
_diffrn_reflns_limit_k_max 14
_diffrn_reflns_limit_k_min -14
_diffrn_reflns_limit_l_max 14
_diffrn_reflns_limit_l_min -14
_diffrn_reflns_number 9788
_diffrn_reflns_point_group_measured_fraction_full 1.000
_diffrn_reflns_point_group_measured_fraction_max 1.000
_diffrn_reflns_theta_full 25.242
_diffrn_reflns_theta_max 27.107
_diffrn_reflns_theta_min 2.500
_exptl_absorpt_coefficient_mu 0.152
_exptl_absorpt_correction_T_max 0.8620
_exptl_absorpt_correction_T_min 0.8338
_exptl_absorpt_correction_type multi-scan
_exptl_absorpt_process_details sadabs
_exptl_crystal_colour colorless
_exptl_crystal_density_diffrn 1.635
_exptl_crystal_description block
_exptl_crystal_F_000 520
_exptl_crystal_size_max 0.280
_exptl_crystal_size_mid 0.240
_exptl_crystal_size_min 0.200
_refine_diff_density_max 0.295
_refine_diff_density_min -0.334
_refine_diff_density_rms 0.050
_refine_ls_extinction_method none
_refine_ls_goodness_of_fit_ref 1.042
_refine_ls_hydrogen_treatment constr
_refine_ls_matrix_type full
_refine_ls_number_parameters 184
_refine_ls_number_reflns 2293
_refine_ls_number_restraints 19
_refine_ls_restrained_S_all 1.124
_refine_ls_R_factor_all 0.0441
_refine_ls_R_factor_gt 0.0380
_refine_ls_shift/su_max 0.002
_refine_ls_shift/su_mean 0.000
_refine_ls_structure_factor_coef Fsqd
_refine_ls_weighting_details 'w=1/[\s^2^(Fo^2^)+(0.0508P)^2^+0.4685P] where P=(Fo^2^+2Fc^2^)/3'
_refine_ls_weighting_scheme calc
_refine_ls_wR_factor_gt 0.0965
_refine_ls_wR_factor_ref 0.1021
_reflns_Friedel_coverage 0.000
_reflns_number_gt 1982
_reflns_number_total 2293
_reflns_threshold_expression 'I > 2\s(I)'
_cod_data_source_file jo7b01006_si_001.cif
_cod_data_source_block H3-10
_cod_database_code 4032805
_shelx_shelxl_version_number 2014/7
_shelx_space_group_comment
;
The symmetry employed for this shelxl refinement is uniquely defined
by the following loop, which should always be used as a source of
symmetry information in preference to the above space-group names.
They are only intended as comments.
;
_shelx_estimated_absorpt_t_min 0.959
_shelx_estimated_absorpt_t_max 0.970

loop_
_space_group_symop_operation_xyz
'x, y, z'
'-x, y+1/2, -z+1/2'
'-x, -y, -z'
'x, -y-1/2, z-1/2'

loop_
_atom_site_label
_atom_site_type_symbol
_atom_site_fract_x
_atom_site_fract_y
_atom_site_fract_z
_atom_site_U_iso_or_equiv
_atom_site_adp_type
_atom_site_occupancy
_atom_site_site_symmetry_order
_atom_site_calc_flag
_atom_site_refinement_flags_posn
_atom_site_refinement_flags_adp
_atom_site_refinement_flags_occupancy
_atom_site_disorder_assembly
_atom_site_disorder_group
C1 C 0.0850(2) 0.42443(17) 0.82501(15) 0.0415(4) Uani 0.538(3) 1 d D . P A 1
F1 F -0.0318(4) 0.4916(3) 0.8450(3) 0.0586(8) Uani 0.538(3) 1 d D . P A 1
F2 F 0.2193(18) 0.4210(17) 0.9025(19) 0.0569(13) Uani 0.538(3) 1 d D . P A 1
F3 F 0.0193(4) 0.3095(2) 0.8340(2) 0.0485(7) Uani 0.538(3) 1 d D . P A 1
C1A C 0.0850(2) 0.42443(17) 0.82501(15) 0.0415(4) Uani 0.328(3) 1 d D . P A 2
F1A F 0.0275(9) 0.5349(5) 0.8710(5) 0.0586(8) Uani 0.328(3) 1 d D . P A 2
F2A F 0.224(3) 0.410(3) 0.898(3) 0.0569(13) Uani 0.328(3) 1 d D . P A 2
F3A F -0.0336(7) 0.3539(6) 0.8397(4) 0.0485(7) Uani 0.328(3) 1 d D . P A 2
C1B C 0.0850(2) 0.42443(17) 0.82501(15) 0.0415(4) Uani 0.134(3) 1 d D . P A 3
F1B F 0.0947(15) 0.5320(9) 0.8885(8) 0.0586(8) Uani 0.134(3) 1 d D . P A 3
F2B F 0.1822(13) 0.3698(11) 0.9004(9) 0.0569(13) Uani 0.134(3) 1 d D . P A 3
F3B F -0.0785(11) 0.4045(12) 0.8395(8) 0.0485(7) Uani 0.134(3) 1 d D . P A 3
C2 C 0.12875(17) 0.43594(14) 0.70320(13) 0.0308(3) Uani 1 1 d . . . . .
C3 C 0.10715(17) 0.35467(14) 0.61339(14) 0.0318(3) Uani 1 1 d . . . . .
H3 H 0.0592 0.2794 0.6155 0.038 Uiso 1 1 calc R U . . .
C4 C 0.17069(17) 0.40802(12) 0.52174(13) 0.0263(3) Uani 1 1 d . . . . .
H4 H 0.1760 0.3766 0.4463 0.032 Uiso 1 1 calc R U . . .
C5 C 0.30218(15) 0.60238(11) 0.49713(11) 0.0189(3) Uani 1 1 d . . . . .
C6 C 0.36244(16) 0.57506(11) 0.39192(11) 0.0210(3) Uani 1 1 d . . . . .
H6 H 0.3475 0.4993 0.3605 0.025 Uiso 1 1 calc R U . . .
C7 C 0.44413(16) 0.65887(11) 0.33346(11) 0.0204(3) Uani 1 1 d . . . . .
H7 H 0.4871 0.6415 0.2618 0.025 Uiso 1 1 calc R U . . .
C8 C 0.46235(16) 0.76838(11) 0.38087(11) 0.0195(3) Uani 1 1 d . . . . .
C9 C 0.39823(16) 0.79816(11) 0.48370(11) 0.0222(3) Uani 1 1 d . . . . .
H9 H 0.4097 0.8748 0.5133 0.027 Uiso 1 1 calc R U . . .
C10 C 0.31721(16) 0.71394(12) 0.54234(11) 0.0221(3) Uani 1 1 d . . . . .
H10 H 0.2721 0.7321 0.6131 0.027 Uiso 1 1 calc R U . . .
N1 N 0.19990(14) 0.53370(11) 0.67208(10) 0.0265(3) Uani 1 1 d . . . . .
N2 N 0.22487(14) 0.51488(10) 0.55950(9) 0.0218(2) Uani 1 1 d . . . . .
N3 N 0.55706(14) 0.85492(10) 0.32162(9) 0.0223(2) Uani 1 1 d . . . . .
O1 O 0.62801(13) 0.82305(9) 0.23713(9) 0.0293(2) Uani 1 1 d . . . . .
O2 O 0.56272(15) 0.95433(8) 0.35859(9) 0.0311(3) Uani 1 1 d . . . . .

loop_
_atom_site_aniso_label
_atom_site_aniso_U_11
_atom_site_aniso_U_22
_atom_site_aniso_U_33
_atom_site_aniso_U_23
_atom_site_aniso_U_13
_atom_site_aniso_U_12
C1 0.0278(8) 0.0603(11) 0.0367(8) 0.0203(8) 0.0054(6) -0.0053(7)
F1 0.064(2) 0.076(2) 0.0409(15) 0.0133(12) 0.0283(14) 0.0245(16)
F2 0.0383(10) 0.103(4) 0.0288(13) 0.013(2) -0.0008(9) -0.0168(13)
F3 0.0474(16) 0.0541(19) 0.0469(8) 0.0138(13) 0.0188(10) -0.0167(12)
C1A 0.0278(8) 0.0603(11) 0.0367(8) 0.0203(8) 0.0054(6) -0.0053(7)
F1A 0.064(2) 0.076(2) 0.0409(15) 0.0133(12) 0.0283(14) 0.0245(16)
F2A 0.0383(10) 0.103(4) 0.0288(13) 0.013(2) -0.0008(9) -0.0168(13)
F3A 0.0474(16) 0.0541(19) 0.0469(8) 0.0138(13) 0.0188(10) -0.0167(12)
C1B 0.0278(8) 0.0603(11) 0.0367(8) 0.0203(8) 0.0054(6) -0.0053(7)
F1B 0.064(2) 0.076(2) 0.0409(15) 0.0133(12) 0.0283(14) 0.0245(16)
F2B 0.0383(10) 0.103(4) 0.0288(13) 0.013(2) -0.0008(9) -0.0168(13)
F3B 0.0474(16) 0.0541(19) 0.0469(8) 0.0138(13) 0.0188(10) -0.0167(12)
C2 0.0175(6) 0.0418(8) 0.0323(7) 0.0139(6) 0.0000(5) -0.0017(6)
C3 0.0206(7) 0.0320(8) 0.0414(8) 0.0136(6) -0.0036(6) -0.0047(6)
C4 0.0211(6) 0.0231(7) 0.0336(7) 0.0042(5) -0.0024(5) -0.0017(5)
C5 0.0152(6) 0.0201(6) 0.0206(6) 0.0031(5) -0.0013(4) 0.0008(5)
C6 0.0231(6) 0.0164(6) 0.0230(6) -0.0023(5) 0.0000(5) 0.0009(5)
C7 0.0226(6) 0.0193(6) 0.0192(6) -0.0007(5) 0.0013(5) 0.0028(5)
C8 0.0198(6) 0.0179(6) 0.0200(6) 0.0021(5) -0.0012(5) 0.0014(5)
C9 0.0251(7) 0.0185(6) 0.0222(6) -0.0032(5) -0.0005(5) 0.0018(5)
C10 0.0223(6) 0.0241(7) 0.0200(6) -0.0028(5) 0.0023(5) 0.0028(5)
N1 0.0211(6) 0.0357(7) 0.0228(6) 0.0062(5) 0.0029(4) -0.0007(5)
N2 0.0189(5) 0.0239(6) 0.0222(5) 0.0032(4) 0.0004(4) -0.0004(4)
N3 0.0262(6) 0.0192(5) 0.0203(5) 0.0022(4) -0.0019(4) 0.0001(4)
O1 0.0369(6) 0.0256(5) 0.0270(5) 0.0032(4) 0.0102(4) 0.0001(4)
O2 0.0480(6) 0.0167(5) 0.0279(5) -0.0011(4) 0.0020(4) -0.0064(4)

loop_
_atom_type_symbol
_atom_type_description
_atom_type_scat_dispersion_real
_atom_type_scat_dispersion_imag
_atom_type_scat_source
C C 0.0033 0.0016 'International Tables Vol C Tables 4.2.6.8 and 6.1.1.4'
H H 0.0000 0.0000 'International Tables Vol C Tables 4.2.6.8 and 6.1.1.4'
F F 0.0171 0.0103 'International Tables Vol C Tables 4.2.6.8 and 6.1.1.4'
N N 0.0061 0.0033 'International Tables Vol C Tables 4.2.6.8 and 6.1.1.4'
O O 0.0106 0.0060 'International Tables Vol C Tables 4.2.6.8 and 6.1.1.4'

loop_
_geom_angle_atom_site_label_1
_geom_angle_atom_site_label_2
_geom_angle_atom_site_label_3
_geom_angle
F1 C1 F2 116.7(10)
F1 C1 F3 106.5(2)
F2 C1 F3 101.1(10)
F1 C1 C2 111.86(19)
F2 C1 C2 113.3(12)
F3 C1 C2 105.87(18)
F3A C1A F2A 113.6(17)
F3A C1A F1A 104.4(3)
F2A C1A F1A 98.4(15)
F3A C1A C2 115.8(3)
F2A C1A C2 111.0(19)
F1A C1A C2 112.1(2)
F2B C1B F3B 110.2(6)
F2B C1B F1B 94.9(7)
F3B C1B F1B 94.7(6)
F2B C1B C2 120.7(6)
F3B C1B C2 117.4(4)
F1B C1B C2 113.5(4)
N1 C2 C3 113.03(13)
N1 C2 C1 118.66(15)
C3 C2 C1 128.31(14)
N1 C2 C1B 118.66(15)
C3 C2 C1B 128.31(14)
N1 C2 C1A 118.66(15)
C3 C2 C1A 128.31(14)
C4 C3 C2 104.35(13)
C4 C3 H3 127.8
C2 C3 H3 127.8
N2 C4 C3 106.79(13)
N2 C4 H4 126.6
C3 C4 H4 126.6
C6 C5 C10 121.08(12)
C6 C5 N2 119.35(11)
C10 C5 N2 119.57(12)
C7 C6 C5 119.45(12)
C7 C6 H6 120.3
C5 C6 H6 120.3
C6 C7 C8 118.86(12)
C6 C7 H7 120.6
C8 C7 H7 120.6
C7 C8 C9 122.47(12)
C7 C8 N3 118.50(11)
C9 C8 N3 119.01(11)
C10 C9 C8 118.53(12)
C10 C9 H9 120.7
C8 C9 H9 120.7
C9 C10 C5 119.55(12)
C9 C10 H10 120.2
C5 C10 H10 120.2
C2 N1 N2 103.52(12)
N1 N2 C4 112.32(11)
N1 N2 C5 119.33(11)
C4 N2 C5 128.34(12)
O2 N3 O1 123.65(11)
O2 N3 C8 118.62(11)
O1 N3 C8 117.73(11)

loop_
_geom_bond_atom_site_label_1
_geom_bond_atom_site_label_2
_geom_bond_distance
C1 F1 1.244(4)
C1 F2 1.308(8)
C1 F3 1.433(3)
C1 C2 1.492(2)
C1A F3A 1.264(4)
C1A F2A 1.317(12)
C1A F1A 1.474(6)
C1A C2 1.492(2)
C1B F2B 1.264(10)
C1B F3B 1.336(8)
C1B F1B 1.441(10)
C1B C2 1.492(2)
C2 N1 1.3279(19)
C2 C3 1.396(2)
C3 C4 1.367(2)
C3 H3 0.9500
C4 N2 1.3623(18)
C4 H4 0.9500
C5 C6 1.3896(18)
C5 C10 1.3911(18)
C5 N2 1.4174(16)
C6 C7 1.3796(18)
C6 H6 0.9500
C7 C8 1.3801(18)
C7 H7 0.9500
C8 C9 1.3849(18)
C8 N3 1.4619(17)
C9 C10 1.3814(19)
C9 H9 0.9500
C10 H10 0.9500
N1 N2 1.3548(16)
N3 O2 1.2247(15)
N3 O1 1.2334(15)

loop_
_geom_torsion_atom_site_label_1
_geom_torsion_atom_site_label_2
_geom_torsion_atom_site_label_3
_geom_torsion_atom_site_label_4
_geom_torsion
F1 C1 C2 N1 67.1(3)
F2 C1 C2 N1 -67.3(10)
F3 C1 C2 N1 -177.20(17)
F1 C1 C2 C3 -113.9(3)
F2 C1 C2 C3 111.7(10)
F3 C1 C2 C3 1.7(2)
F2B C1B C2 N1 -99.6(7)
F3B C1B C2 N1 121.0(7)
F1B C1B C2 N1 11.9(5)
F2B C1B C2 C3 79.3(7)
F3B C1B C2 C3 -60.1(7)
F1B C1B C2 C3 -169.1(5)
F3A C1A C2 N1 154.9(4)
F2A C1A C2 N1 -73.7(15)
F1A C1A C2 N1 35.3(4)
F3A C1A C2 C3 -26.2(4)
F2A C1A C2 C3 105.2(15)
F1A C1A C2 C3 -145.8(3)
N1 C2 C3 C4 0.15(16)
C1 C2 C3 C4 -178.84(14)
C1B C2 C3 C4 -178.84(14)
C1A C2 C3 C4 -178.84(14)
C2 C3 C4 N2 -0.17(15)
C10 C5 C6 C7 2.41(18)
N2 C5 C6 C7 -177.30(11)
C5 C6 C7 C8 -0.61(18)
C6 C7 C8 C9 -1.52(19)
C6 C7 C8 N3 176.77(11)
C7 C8 C9 C10 1.82(19)
N3 C8 C9 C10 -176.46(11)
C8 C9 C10 C5 0.01(19)
C6 C5 C10 C9 -2.10(19)
N2 C5 C10 C9 177.61(11)
C3 C2 N1 N2 -0.06(15)
C1 C2 N1 N2 179.04(12)
C1B C2 N1 N2 179.04(12)
C1A C2 N1 N2 179.04(12)
C2 N1 N2 C4 -0.05(14)
C2 N1 N2 C5 -179.24(11)
C3 C4 N2 N1 0.15(15)
C3 C4 N2 C5 179.24(12)
C6 C5 N2 N1 165.79(11)
C10 C5 N2 N1 -13.93(17)
C6 C5 N2 C4 -13.25(19)
C10 C5 N2 C4 167.03(12)
C7 C8 N3 O2 174.70(11)
C9 C8 N3 O2 -6.95(17)
C7 C8 N3 O1 -5.76(17)
C9 C8 N3 O1 172.59(11)
